data_1506532
loop_
_publ_author_name
'Goroff, Nancy S.'
'Curtis, Sean M.'
'Webb, Jeffrey A.'
'Fowler, Frank W.'
'Lauher, Joseph W.'

_publ_section_title
;
 Designed cocrystals based on the pyridine-iodoalkyne halogen bond.
;
_journal_issue 10
_journal_name_full 'Organic letters'
_journal_page_first 1891
_journal_page_last 1893
_journal_paper_doi 10.1021/ol050184s
_journal_volume 7
_journal_year 2005
_chemical_formula_sum 'C18 H14 I2 N4 O2'
_chemical_formula_weight 572.13
_chemical_name_common 3mepyox-ICCCCI
_chemical_name_systematic
; 
 1-3 Co-crystal 
;
_space_group_IT_number 2
_symmetry_cell_setting triclinic
_symmetry_space_group_name_Hall '-P 1'
_symmetry_space_group_name_H-M 'P -1'
_atom_sites_solution_hydrogens geom
_atom_sites_solution_primary direct
_atom_sites_solution_secondary difmap
_audit_creation_method SHELXL-97
_cell_angle_alpha 96.150(6)
_cell_angle_beta 99.491(6)
_cell_angle_gamma 103.281(5)
_cell_formula_units_Z 1
_cell_length_a 5.1091(16)
_cell_length_b 8.604(3)
_cell_length_c 11.779(4)
_cell_measurement_temperature 293(2)
_cell_volume 491.3(3)
_computing_cell_refinement 'Bruker SMART'
_computing_data_collection 'Bruker SMART'
_computing_data_reduction 'Bruker SHELXTL'
_computing_molecular_graphics 'Bruker SHELXTL'
_computing_publication_material 'Bruker SHELXTL'
_computing_structure_refinement 'SHELXL-97 (Sheldrick, 1997)'
_computing_structure_solution 'SHELXS-97 (Sheldrick, 1990)'
_diffrn_ambient_temperature 293(2)
_diffrn_measured_fraction_theta_full 0.981
_diffrn_measured_fraction_theta_max 0.981
_diffrn_measurement_device_type 'CCD area detector'
_diffrn_measurement_method 'phi and omega scans'
_diffrn_radiation_monochromator graphite
_diffrn_radiation_source 'fine-focus sealed tube'
_diffrn_radiation_type MoK\a
_diffrn_radiation_wavelength 0.71073
_diffrn_reflns_av_R_equivalents 0.0380
_diffrn_reflns_av_sigmaI/netI 0.0742
_diffrn_reflns_limit_h_max 6
_diffrn_reflns_limit_h_min -6
_diffrn_reflns_limit_k_max 10
_diffrn_reflns_limit_k_min -10
_diffrn_reflns_limit_l_max 14
_diffrn_reflns_limit_l_min -9
_diffrn_reflns_number 2882
_diffrn_reflns_theta_full 26.44
_diffrn_reflns_theta_max 26.44
_diffrn_reflns_theta_min 1.77
_exptl_absorpt_coefficient_mu 3.220
_exptl_absorpt_correction_T_max .545
_exptl_absorpt_correction_T_min .224
_exptl_absorpt_correction_type empirical
_exptl_absorpt_process_details ABSCOR
_exptl_crystal_density_diffrn 1.934
_exptl_crystal_density_method 'not measured'
_exptl_crystal_F_000 272
_exptl_crystal_size_max .6
_exptl_crystal_size_mid .3
_exptl_crystal_size_min .2
_refine_diff_density_max 0.892
_refine_diff_density_min -0.825
_refine_diff_density_rms 0.163
_refine_ls_extinction_method none
_refine_ls_goodness_of_fit_ref 0.849
_refine_ls_hydrogen_treatment mixed
_refine_ls_matrix_type full
_refine_ls_number_parameters 118
_refine_ls_number_reflns 1984
_refine_ls_number_restraints 0
_refine_ls_restrained_S_all 0.849
_refine_ls_R_factor_all 0.0969
_refine_ls_R_factor_gt 0.0589
_refine_ls_shift/su_max 0.000
_refine_ls_shift/su_mean 0.000
_refine_ls_structure_factor_coef Fsqd
_refine_ls_weighting_details 'calc w=1/[\s^2^(Fo^2^)+(0.0961P)^2^+0.0000P] where P=(Fo^2^+2Fc^2^)/3'
_refine_ls_weighting_scheme calc
_refine_ls_wR_factor_gt 0.1388
_refine_ls_wR_factor_ref 0.1518
_reflns_number_gt 1069
_reflns_number_total 1984
_reflns_threshold_expression >2sigma(I)
_cod_data_source_file ol050184ssi20050128_053614.cif
_cod_data_source_block 3mepyox-icccci
_cod_depositor_comments
;
The following automatic conversions were performed:

'_symmetry_cell_setting' value 'Triclinic' changed to 'triclinic'
according to /home/saulius/struct/CIF-dictionaries/cif_core.dic
dictionary named 'cif_core.dic' version 2.4.1 from 2010-06-29.

Automatic conversion script
Id: cif_fix_values 1715 2011-07-08 13:25:40Z adriana 
;
_cod_original_sg_symbol_H-M P-1
_cod_database_code 1506532

loop_
_symmetry_equiv_pos_as_xyz
'x, y, z'
'-x, -y, -z'

loop_
_atom_site_label
_atom_site_type_symbol
_atom_site_fract_x
_atom_site_fract_y
_atom_site_fract_z
_atom_site_U_iso_or_equiv
_atom_site_adp_type
_atom_site_occupancy
_atom_site_symmetry_multiplicity
_atom_site_calc_flag
_atom_site_refinement_flags
I1 I 0.42600(13) 0.70009(7) 0.60549(5) 0.0768(3) Uani 1 1 d .
O1 O 0.2336(11) 0.0611(7) 0.9202(5) 0.0633(14) Uani 1 1 d .
N2 N 0.6586(12) 0.0723(7) 0.8852(5) 0.0482(14) Uani 1 1 d .
H2 H 0.8142 0.0536 0.9109 0.058 Uiso 1 1 calc R
C3 C 0.4607(15) 0.0377(8) 0.9461(6) 0.0455(16) Uani 1 1 d .
C4 C 0.6259(17) 0.1388(9) 0.7796(7) 0.0571(19) Uani 1 1 d .
H4A H 0.4316 0.1192 0.7478 0.069 Uiso 1 1 calc R
H4B H 0.7060 0.0832 0.7237 0.069 Uiso 1 1 calc R
C6 C 0.7557(16) 0.3175(9) 0.7941(6) 0.0536(19) Uani 1 1 d .
N1 N 1.0586(16) 0.5374(9) 0.7348(7) 0.078(2) Uani 1 1 d .
C1 C 0.720(2) 0.8423(11) 0.5407(8) 0.068(2) Uani 1 1 d .
C5 C 0.9402(18) 0.3802(10) 0.7295(8) 0.065(2) Uani 1 1 d .
H5 H 0.9881 0.3078 0.6772 0.078 Uiso 1 1 calc R
C7 C 0.693(2) 0.4269(11) 0.8714(7) 0.069(2) Uani 1 1 d .
H7 H 0.5667 0.3911 0.9172 0.083 Uiso 1 1 calc R
C9 C 0.999(2) 0.6356(11) 0.8132(8) 0.075(3) Uani 1 1 d .
H9 H 1.0867 0.7448 0.8229 0.090 Uiso 1 1 calc R
C8 C 0.813(2) 0.5860(12) 0.8822(9) 0.082(3) Uani 1 1 d .
H8 H 0.7710 0.6603 0.9351 0.098 Uiso 1 1 calc R
C2 C 0.892(2) 0.9364(15) 0.5161(8) 0.082(3) Uani 1 1 d .

loop_
_atom_site_aniso_label
_atom_site_aniso_U_11
_atom_site_aniso_U_22
_atom_site_aniso_U_33
_atom_site_aniso_U_23
_atom_site_aniso_U_13
_atom_site_aniso_U_12
I1 0.0775(5) 0.0682(5) 0.0873(5) 0.0182(3) 0.0218(3) 0.0165(3)
O1 0.051(3) 0.074(4) 0.076(4) 0.028(3) 0.029(3) 0.017(3)
N2 0.046(3) 0.046(3) 0.058(4) 0.016(3) 0.027(3) 0.007(3)
C3 0.048(4) 0.031(3) 0.060(5) 0.004(3) 0.019(4) 0.010(3)
C4 0.060(5) 0.055(5) 0.057(5) 0.008(4) 0.022(4) 0.009(4)
C6 0.061(5) 0.058(5) 0.045(4) 0.013(4) 0.014(4) 0.015(4)
N1 0.079(5) 0.060(5) 0.097(6) 0.019(4) 0.028(5) 0.008(4)
C1 0.079(6) 0.062(5) 0.062(6) 0.012(4) 0.017(5) 0.016(5)
C5 0.064(5) 0.056(5) 0.076(6) 0.008(4) 0.026(4) 0.011(4)
C7 0.085(6) 0.066(6) 0.066(6) 0.015(4) 0.033(5) 0.022(5)
C9 0.086(7) 0.057(6) 0.070(6) 0.008(5) 0.003(5) 0.003(5)
C8 0.114(8) 0.067(6) 0.072(6) 0.009(5) 0.029(6) 0.031(6)
C2 0.071(6) 0.121(10) 0.061(6) -0.006(6) 0.027(5) 0.039(6)

loop_
_atom_type_symbol
_atom_type_description
_atom_type_scat_dispersion_real
_atom_type_scat_dispersion_imag
_atom_type_scat_source
C C 0.0033 0.0016 'International Tables Vol C Tables 4.2.6.8 and 6.1.1.4'
H H 0.0000 0.0000 'International Tables Vol C Tables 4.2.6.8 and 6.1.1.4'
N N 0.0061 0.0033 'International Tables Vol C Tables 4.2.6.8 and 6.1.1.4'
O O 0.0106 0.0060 'International Tables Vol C Tables 4.2.6.8 and 6.1.1.4'
I I -0.4742 1.8119 'International Tables Vol C Tables 4.2.6.8 and 6.1.1.4'

loop_
_geom_angle_atom_site_label_1
_geom_angle_atom_site_label_2
_geom_angle_atom_site_label_3
_geom_angle
_geom_angle_site_symmetry_3
C3 N2 C4 123.4(7) .
O1 C3 N2 124.7(7) .
O1 C3 C3 121.1(8) 2_657
N2 C3 C3 114.1(8) 2_657
N2 C4 C6 113.7(6) .
C5 C6 C7 115.7(8) .
C5 C6 C4 121.8(7) .
C7 C6 C4 122.4(7) .
C9 N1 C5 115.9(8) .
C2 C1 I1 171.6(9) .
N1 C5 C6 125.5(8) .
C8 C7 C6 121.0(9) .
N1 C9 C8 123.5(9) .
C7 C8 C9 118.3(9) .
C1 C2 C2 177.5(14) 2_776

loop_
_geom_bond_atom_site_label_1
_geom_bond_atom_site_label_2
_geom_bond_distance
_geom_bond_site_symmetry_2
I1 C1 2.018(10) .
O1 C3 1.218(9) .
N2 C3 1.331(9) .
N2 C4 1.425(10) .
C3 C3 1.525(15) 2_657
C4 C6 1.507(11) .
C6 C5 1.361(12) .
C6 C7 1.366(11) .
N1 C9 1.306(12) .
N1 C5 1.338(11) .
C1 C2 1.148(13) .
C7 C8 1.348(13) .
C9 C8 1.373(14) .
C2 C2 1.49(3) 2_776
